data_4506243
loop_
_publ_author_name
'Singh, Devendra'
'Baruah, Jubaraj B.'

_publ_section_title
;
 Solid State Assemblies of Cyclic Imides Tethered Hydroxy Benzoic Acids
 with Pyridine and Quinoline: Toward the Formation of Channels and
 Cavities
;
_journal_issue 6
_journal_name_full 'Crystal Growth &amp; Design'
_journal_page_first 3169
_journal_paper_doi 10.1021/cg300342a
_journal_volume 12
_journal_year 2012
_chemical_formula_sum 'C33 H23 N3 O5'
_chemical_formula_weight 541.54
_chemical_name_systematic
; 
 ? 
;
_space_group_IT_number 14
_symmetry_cell_setting monoclinic
_symmetry_space_group_name_Hall '-P 2ybc'
_symmetry_space_group_name_H-M 'P 1 21/c 1'
_atom_sites_solution_hydrogens geom
_atom_sites_solution_primary direct
_atom_sites_solution_secondary difmap
_audit_creation_method SHELXL-97
_cell_angle_alpha 90.00
_cell_angle_beta 95.295(2)
_cell_angle_gamma 90.00
_cell_formula_units_Z 4
_cell_length_a 12.8111(5)
_cell_length_b 28.4327(11)
_cell_length_c 7.3022(3)
_cell_measurement_reflns_used 9485
_cell_measurement_temperature 296(2)
_cell_measurement_theta_max 0.983
_cell_measurement_theta_min 0.976
_cell_volume 2648.51(18)
_computing_cell_refinement 'Bruker SMART'
_computing_data_collection 'Bruker SMART'
_computing_data_reduction 'Bruker SAINT'
_computing_molecular_graphics 'Bruker SHELXTL'
_computing_publication_material 'Bruker SHELXTL'
_computing_structure_refinement 'SHELXL-97 (Sheldrick, 1997)'
_computing_structure_solution 'SHELXS-97 (Sheldrick, 1990)'
_diffrn_ambient_temperature 296(2)
_diffrn_measured_fraction_theta_full 0.998
_diffrn_measured_fraction_theta_max 0.998
_diffrn_measurement_device_type 'CCD area detector'
_diffrn_measurement_method 'phi and omega scans'
_diffrn_radiation_monochromator graphite
_diffrn_radiation_source 'fine-focus sealed tube'
_diffrn_radiation_type MoK\a
_diffrn_radiation_wavelength 0.71073
_diffrn_reflns_av_R_equivalents 0.0297
_diffrn_reflns_av_sigmaI/netI 0.0221
_diffrn_reflns_limit_h_max 14
_diffrn_reflns_limit_h_min -15
_diffrn_reflns_limit_k_max 33
_diffrn_reflns_limit_k_min -31
_diffrn_reflns_limit_l_max 8
_diffrn_reflns_limit_l_min -8
_diffrn_reflns_number 34678
_diffrn_reflns_theta_full 25.00
_diffrn_reflns_theta_max 25.00
_diffrn_reflns_theta_min 1.43
_exptl_absorpt_coefficient_mu 0.093
_exptl_absorpt_correction_type none
_exptl_crystal_colour Colorless
_exptl_crystal_density_diffrn 1.358
_exptl_crystal_density_method 'not measured'
_exptl_crystal_description Blocks
_exptl_crystal_F_000 1128
_exptl_crystal_size_max 0.28
_exptl_crystal_size_mid 0.22
_exptl_crystal_size_min 0.18
_refine_diff_density_max 0.177
_refine_diff_density_min -0.175
_refine_diff_density_rms 0.032
_refine_ls_extinction_method none
_refine_ls_goodness_of_fit_ref 1.029
_refine_ls_hydrogen_treatment constr
_refine_ls_matrix_type full
_refine_ls_number_parameters 372
_refine_ls_number_reflns 4659
_refine_ls_number_restraints 0
_refine_ls_restrained_S_all 1.029
_refine_ls_R_factor_all 0.0591
_refine_ls_R_factor_gt 0.0399
_refine_ls_shift/su_max 0.000
_refine_ls_shift/su_mean 0.000
_refine_ls_structure_factor_coef Fsqd
_refine_ls_weighting_details 'calc w=1/[\s^2^(Fo^2^)+(0.0452P)^2^+0.4658P] where P=(Fo^2^+2Fc^2^)/3'
_refine_ls_weighting_scheme calc
_refine_ls_wR_factor_gt 0.0900
_refine_ls_wR_factor_ref 0.0988
_reflns_number_gt 3542
_reflns_number_total 4659
_reflns_threshold_expression >2sigma(I)
_cod_data_source_file cg300342a_si_002.cif
_cod_data_source_block dev
_cod_depositor_comments
;
The following automatic conversions were performed:

'_symmetry_cell_setting' value 'Monoclinic' changed to 'monoclinic'
according to /home/saulius/struct/CIF-dictionaries/cif_core.dic
dictionary named 'cif_core.dic' version 2.4.1 from 2010-06-29.

Automatic conversion script
Id: cif_fix_values 1891 2012-01-12 08:04:46Z andrius 
;
_cod_original_sg_symbol_H-M P2(1)/c
_cod_database_code 4506243

loop_
_symmetry_equiv_pos_as_xyz
'x, y, z'
'-x, y+1/2, -z+1/2'
'-x, -y, -z'
'x, -y-1/2, z-1/2'

loop_
_atom_site_label
_atom_site_type_symbol
_atom_site_fract_x
_atom_site_fract_y
_atom_site_fract_z
_atom_site_U_iso_or_equiv
_atom_site_adp_type
_atom_site_occupancy
_atom_site_symmetry_multiplicity
_atom_site_calc_flag
_atom_site_refinement_flags
N3 N 0.29669(11) 0.18960(5) 0.12022(17) 0.0515(4) Uani 1 1 d .
C5 C 0.40834(11) 0.08168(5) 0.7421(2) 0.0421(4) Uani 1 1 d .
C2 C 0.19704(12) 0.08314(5) 0.6209(2) 0.0427(4) Uani 1 1 d .
N2 N 0.82472(10) 0.10126(5) 0.52420(18) 0.0508(4) Uani 1 1 d .
C3 C 0.23014(11) 0.09505(5) 0.8015(2) 0.0415(4) Uani 1 1 d .
H3 H 0.1809 0.1035 0.8815 0.050 Uiso 1 1 calc R
C4 C 0.33608(11) 0.09453(5) 0.8644(2) 0.0398(4) Uani 1 1 d .
C8 C 0.58181(12) 0.11711(6) 0.8591(2) 0.0451(4) Uani 1 1 d .
C33 C 0.20536(12) 0.20713(6) 0.17407(19) 0.0443(4) Uani 1 1 d .
C24 C 0.76372(12) 0.14024(6) 0.4919(2) 0.0455(4) Uani 1 1 d .
C28 C 0.18730(12) 0.25579(6) 0.18659(19) 0.0445(4) Uani 1 1 d .
C9 C 0.68637(12) 0.09638(6) 0.9158(2) 0.0448(4) Uani 1 1 d .
C15 C 0.57168(12) 0.03605(6) 0.8213(2) 0.0451(4) Uani 1 1 d .
C14 C 0.67985(12) 0.04817(6) 0.8942(2) 0.0448(4) Uani 1 1 d .
C1 C 0.08381(13) 0.08293(6) 0.5514(2) 0.0500(4) Uani 1 1 d .
C6 C 0.37546(13) 0.07010(6) 0.5625(2) 0.0514(4) Uani 1 1 d .
H6 H 0.4246 0.0618 0.4820 0.062 Uiso 1 1 calc R
C19 C 0.66155(12) 0.13700(7) 0.4017(2) 0.0516(4) Uani 1 1 d .
C27 C 0.26849(15) 0.28650(6) 0.1441(2) 0.0551(5) Uani 1 1 d .
H27 H 0.2596 0.3189 0.1508 0.066 Uiso 1 1 calc R
C7 C 0.27029(13) 0.07071(6) 0.5015(2) 0.0514(4) Uani 1 1 d .
H7 H 0.2486 0.0628 0.3804 0.062 Uiso 1 1 calc R
C29 C 0.09079(14) 0.27191(7) 0.2423(2) 0.0559(5) Uani 1 1 d .
H29 H 0.0783 0.3040 0.2509 0.067 Uiso 1 1 calc R
C18 C 0.62433(14) 0.09200(8) 0.3476(2) 0.0618(5) Uani 1 1 d .
H18 H 0.5575 0.0885 0.2876 0.074 Uiso 1 1 calc R
C30 C 0.01665(15) 0.24081(7) 0.2830(2) 0.0631(5) Uani 1 1 d .
H30 H -0.0468 0.2517 0.3191 0.076 Uiso 1 1 calc R
C32 C 0.12617(15) 0.17537(7) 0.2178(2) 0.0574(5) Uani 1 1 d .
H32 H 0.1369 0.1431 0.2100 0.069 Uiso 1 1 calc R
C25 C 0.36927(14) 0.21973(7) 0.0816(2) 0.0545(4) Uani 1 1 d .
H25 H 0.4313 0.2077 0.0439 0.065 Uiso 1 1 calc R
C23 C 0.80389(14) 0.18425(7) 0.5491(3) 0.0625(5) Uani 1 1 d .
H23 H 0.8708 0.1865 0.6099 0.075 Uiso 1 1 calc R
C26 C 0.35983(14) 0.26823(7) 0.0931(2) 0.0567(5) Uani 1 1 d .
H26 H 0.4146 0.2878 0.0667 0.068 Uiso 1 1 calc R
C10 C 0.77878(13) 0.11765(7) 0.9840(2) 0.0590(5) Uani 1 1 d .
H10 H 0.7836 0.1501 0.9975 0.071 Uiso 1 1 calc R
C16 C 0.78572(14) 0.06026(7) 0.4706(2) 0.0599(5) Uani 1 1 d .
H16 H 0.8275 0.0338 0.4927 0.072 Uiso 1 1 calc R
C13 C 0.76462(14) 0.01928(7) 0.9411(2) 0.0612(5) Uani 1 1 d .
H13 H 0.7600 -0.0132 0.9260 0.073 Uiso 1 1 calc R
C31 C 0.03455(15) 0.19218(7) 0.2712(2) 0.0636(5) Uani 1 1 d .
H31 H -0.0171 0.1712 0.3003 0.076 Uiso 1 1 calc R
C12 C 0.85688(14) 0.04058(9) 1.0114(3) 0.0757(6) Uani 1 1 d .
H12 H 0.9153 0.0221 1.0459 0.091 Uiso 1 1 calc R
C11 C 0.86370(14) 0.08891(9) 1.0312(3) 0.0743(6) Uani 1 1 d .
H11 H 0.9269 0.1023 1.0774 0.089 Uiso 1 1 calc R
C17 C 0.68560(15) 0.05417(8) 0.3829(2) 0.0644(5) Uani 1 1 d .
H17 H 0.6614 0.0243 0.3491 0.077 Uiso 1 1 calc R
C22 C 0.7453(2) 0.22363(8) 0.5157(3) 0.0822(6) Uani 1 1 d .
H22 H 0.7723 0.2527 0.5542 0.099 Uiso 1 1 calc R
C20 C 0.60370(16) 0.17862(9) 0.3694(3) 0.0753(6) Uani 1 1 d .
H20 H 0.5364 0.1771 0.3098 0.090 Uiso 1 1 calc R
C21 C 0.6442(2) 0.22074(9) 0.4234(3) 0.0885(7) Uani 1 1 d .
H21 H 0.6051 0.2480 0.3994 0.106 Uiso 1 1 calc R
O2 O 0.02227(9) 0.10127(5) 0.66640(17) 0.0640(3) Uani 1 1 d .
H2 H -0.0387 0.1001 0.6213 0.096 Uiso 1 1 calc R
O5 O 0.55462(9) 0.15767(4) 0.85611(17) 0.0621(3) Uani 1 1 d .
O3 O 0.37085(9) 0.10467(4) 1.04069(14) 0.0516(3) Uani 1 1 d .
H3A H 0.3409 0.1282 1.0739 0.077 Uiso 1 1 calc R
O4 O 0.53426(9) -0.00194(4) 0.78118(17) 0.0638(3) Uani 1 1 d .
O1 O 0.05301(9) 0.06789(5) 0.40108(19) 0.0787(4) Uani 1 1 d .
N1 N 0.51716(9) 0.07881(4) 0.80479(18) 0.0441(3) Uani 1 1 d .

loop_
_atom_site_aniso_label
_atom_site_aniso_U_11
_atom_site_aniso_U_22
_atom_site_aniso_U_33
_atom_site_aniso_U_23
_atom_site_aniso_U_13
_atom_site_aniso_U_12
N3 0.0600(9) 0.0515(9) 0.0418(7) -0.0031(6) -0.0014(6) 0.0124(8)
C5 0.0357(8) 0.0366(9) 0.0539(9) -0.0040(7) 0.0031(7) 0.0011(7)
C2 0.0403(9) 0.0354(9) 0.0519(9) -0.0007(7) 0.0012(7) -0.0006(7)
N2 0.0389(7) 0.0585(10) 0.0545(8) -0.0034(7) 0.0016(6) 0.0001(7)
C3 0.0398(8) 0.0359(9) 0.0493(9) 0.0027(7) 0.0063(7) 0.0050(7)
C4 0.0432(9) 0.0314(8) 0.0439(8) -0.0010(6) -0.0009(7) 0.0043(7)
C8 0.0445(9) 0.0422(11) 0.0495(9) -0.0053(7) 0.0086(7) -0.0021(8)
C33 0.0542(10) 0.0442(10) 0.0329(8) -0.0027(6) -0.0046(7) 0.0083(8)
C24 0.0365(8) 0.0568(11) 0.0440(8) -0.0004(7) 0.0082(7) -0.0004(8)
C28 0.0525(10) 0.0473(10) 0.0319(8) -0.0031(7) -0.0050(7) 0.0093(8)
C9 0.0416(9) 0.0525(11) 0.0409(8) -0.0053(7) 0.0069(6) -0.0026(8)
C15 0.0450(9) 0.0424(10) 0.0481(9) -0.0065(7) 0.0059(7) 0.0030(8)
C14 0.0413(9) 0.0506(11) 0.0429(8) -0.0037(7) 0.0052(7) 0.0050(7)
C1 0.0441(9) 0.0466(10) 0.0580(11) -0.0001(8) -0.0024(8) -0.0005(8)
C6 0.0456(10) 0.0556(11) 0.0540(10) -0.0108(8) 0.0102(7) 0.0002(8)
C19 0.0356(9) 0.0785(13) 0.0414(9) 0.0077(8) 0.0071(7) 0.0035(9)
C27 0.0771(13) 0.0422(10) 0.0437(9) -0.0039(7) -0.0065(8) 0.0045(9)
C7 0.0492(10) 0.0561(11) 0.0477(9) -0.0097(8) -0.0008(7) -0.0004(8)
C29 0.0643(12) 0.0573(12) 0.0449(9) -0.0024(8) -0.0014(8) 0.0177(10)
C18 0.0411(10) 0.0949(16) 0.0484(10) 0.0015(10) 0.0001(8) -0.0211(10)
C30 0.0570(11) 0.0831(15) 0.0487(10) 0.0016(9) 0.0026(8) 0.0168(11)
C32 0.0719(13) 0.0517(11) 0.0480(9) -0.0016(8) 0.0016(8) -0.0003(9)
C25 0.0504(10) 0.0677(14) 0.0443(9) -0.0030(8) -0.0009(7) 0.0112(10)
C23 0.0562(11) 0.0629(13) 0.0690(12) -0.0089(9) 0.0099(9) -0.0059(10)
C26 0.0604(11) 0.0605(13) 0.0483(9) -0.0017(8) 0.0001(8) -0.0057(9)
C10 0.0488(10) 0.0688(12) 0.0596(11) -0.0103(9) 0.0057(8) -0.0113(9)
C16 0.0600(11) 0.0573(12) 0.0625(11) 0.0009(9) 0.0065(9) -0.0008(9)
C13 0.0559(11) 0.0672(12) 0.0598(11) -0.0028(9) 0.0016(8) 0.0174(9)
C31 0.0616(12) 0.0770(15) 0.0521(10) 0.0030(9) 0.0054(9) -0.0070(10)
C12 0.0470(11) 0.1052(19) 0.0732(13) -0.0067(12) -0.0041(9) 0.0209(11)
C11 0.0414(11) 0.1065(19) 0.0733(13) -0.0121(12) -0.0034(9) -0.0043(11)
C17 0.0649(12) 0.0694(13) 0.0588(11) -0.0029(9) 0.0055(9) -0.0245(11)
C22 0.0997(17) 0.0585(14) 0.0929(16) -0.0041(11) 0.0331(13) 0.0023(13)
C20 0.0568(12) 0.1023(19) 0.0675(13) 0.0163(12) 0.0090(9) 0.0237(12)
C21 0.0974(18) 0.0815(18) 0.0907(16) 0.0212(13) 0.0312(14) 0.0413(15)
O2 0.0369(6) 0.0846(9) 0.0692(8) -0.0121(7) -0.0025(6) 0.0070(6)
O5 0.0600(7) 0.0387(8) 0.0877(9) -0.0047(6) 0.0072(6) 0.0007(6)
O3 0.0520(7) 0.0526(8) 0.0485(6) -0.0068(5) -0.0043(5) 0.0147(5)
O4 0.0601(8) 0.0418(7) 0.0881(9) -0.0141(6) -0.0011(6) -0.0001(6)
O1 0.0535(8) 0.1057(12) 0.0736(9) -0.0286(8) -0.0116(7) 0.0005(7)
N1 0.0355(7) 0.0375(8) 0.0590(8) -0.0083(6) 0.0027(6) 0.0026(6)

loop_
_atom_type_symbol
_atom_type_description
_atom_type_scat_dispersion_real
_atom_type_scat_dispersion_imag
_atom_type_scat_source
C C 0.0033 0.0016 'International Tables Vol C Tables 4.2.6.8 and 6.1.1.4'
H H 0.0000 0.0000 'International Tables Vol C Tables 4.2.6.8 and 6.1.1.4'
N N 0.0061 0.0033 'International Tables Vol C Tables 4.2.6.8 and 6.1.1.4'
O O 0.0106 0.0060 'International Tables Vol C Tables 4.2.6.8 and 6.1.1.4'

loop_
_geom_angle_atom_site_label_1
_geom_angle_atom_site_label_2
_geom_angle_atom_site_label_3
_geom_angle
C25 N3 C33 117.83(15)
C6 C5 C4 120.62(14)
C6 C5 N1 119.60(14)
C4 C5 N1 119.75(13)
C7 C2 C3 119.67(14)
C7 C2 C1 118.60(14)
C3 C2 C1 121.73(14)
C16 N2 C24 118.26(14)
C2 C3 C4 120.88(14)
O3 C4 C3 122.44(14)
O3 C4 C5 119.05(13)
C3 C4 C5 118.48(13)
O5 C8 N1 125.17(14)
O5 C8 C9 129.51(15)
N1 C8 C9 105.32(14)
N3 C33 C28 121.94(15)
N3 C33 C32 118.93(15)
C28 C33 C32 119.13(15)
N2 C24 C23 119.01(14)
N2 C24 C19 121.26(15)
C23 C24 C19 119.72(16)
C33 C28 C29 119.41(16)
C33 C28 C27 117.66(15)
C29 C28 C27 122.93(16)
C10 C9 C14 121.10(15)
C10 C9 C8 130.33(16)
C14 C9 C8 108.56(13)
O4 C15 N1 124.88(14)
O4 C15 C14 129.35(15)
N1 C15 C14 105.77(13)
C13 C14 C9 121.66(15)
C13 C14 C15 129.85(16)
C9 C14 C15 108.48(13)
O1 C1 O2 123.80(15)
O1 C1 C2 122.39(16)
O2 C1 C2 113.79(14)
C7 C6 C5 120.47(15)
C20 C19 C18 123.94(17)
C20 C19 C24 118.37(18)
C18 C19 C24 117.69(16)
C26 C27 C28 119.46(16)
C6 C7 C2 119.89(15)
C30 C29 C28 120.19(17)
C17 C18 C19 119.80(15)
C29 C30 C31 120.55(18)
C31 C32 C33 119.76(17)
N3 C25 C26 124.60(17)
C22 C23 C24 120.08(18)
C27 C26 C25 118.49(17)
C11 C10 C9 117.45(18)
N2 C16 C17 123.85(18)
C14 C13 C12 117.21(19)
C32 C31 C30 120.97(18)
C11 C12 C13 121.13(18)
C10 C11 C12 121.45(18)
C18 C17 C16 119.13(18)
C23 C22 C21 120.5(2)
C21 C20 C19 121.06(19)
C20 C21 C22 120.3(2)
C15 N1 C8 111.87(12)
C15 N1 C5 122.73(12)
C8 N1 C5 125.39(12)

loop_
_geom_bond_atom_site_label_1
_geom_bond_atom_site_label_2
_geom_bond_distance
N3 C25 1.314(2)
N3 C33 1.363(2)
C5 C6 1.380(2)
C5 C4 1.393(2)
C5 N1 1.4289(18)
C2 C7 1.385(2)
C2 C3 1.389(2)
C2 C1 1.492(2)
N2 C16 1.313(2)
N2 C24 1.364(2)
C3 C4 1.392(2)
C4 O3 1.3538(17)
C8 O5 1.2043(19)
C8 N1 1.4030(19)
C8 C9 1.487(2)
C33 C28 1.407(2)
C33 C32 1.417(2)
C24 C23 1.402(2)
C24 C19 1.413(2)
C28 C29 1.413(2)
C28 C27 1.414(2)
C9 C10 1.381(2)
C9 C14 1.381(2)
C15 O4 1.2067(18)
C15 N1 1.4018(19)
C15 C14 1.479(2)
C14 C13 1.379(2)
C1 O1 1.2097(19)
C1 O2 1.312(2)
C6 C7 1.380(2)
C19 C20 1.405(3)
C19 C18 1.409(3)
C27 C26 1.363(3)
C29 C30 1.351(3)
C18 C17 1.342(3)
C30 C31 1.405(3)
C32 C31 1.357(3)
C25 C26 1.388(2)
C23 C22 1.357(3)
C10 C11 1.379(3)
C16 C17 1.391(2)
C13 C12 1.384(3)
C12 C11 1.384(3)
C22 C21 1.407(3)
C20 C21 1.350(3)

loop_
_cod_related_entry_id
_cod_related_entry_database
_cod_related_entry_code
1 ChemSpider 30652451
